data_8102537
loop_
_publ_author_name
'Zhan-Lin Xu'
'Xiao-Yuan Ma'
'Xiu-Yan Wang'

_publ_section_title
;
 Crystal structure of
 aqua[bis[2-(2-chloro-6-fluorophenyl)imidazo[4,5-f][1,10]phenanthroline]zinc(II)]]
 monohydrate, Zn(H2O)(C19H9N4FCl)2 &#x00B7; H2O
;
_journal_issue 4
_journal_name_full 'Zeitschrift f\"ur Kristallographie - New Crystal Structures'
_journal_page_first 661
_journal_volume 224
_journal_year 2009
_chemical_formula_moiety 'C38 H20 Cl2 F2 N8 O Zn, H2 O'
_chemical_formula_sum 'C38 H22 Cl2 F2 N8 O2 Zn'
_chemical_formula_weight 796.91
_space_group_IT_number 15
_symmetry_cell_setting monoclinic
_symmetry_space_group_name_Hall '-C 2yc'
_symmetry_space_group_name_H-M 'C 1 2/c 1'
_atom_sites_solution_hydrogens geom
_atom_sites_solution_primary direct
_atom_sites_solution_secondary difmap
_audit_creation_method SHELXL-97
_cell_angle_alpha 90.00
_cell_angle_beta 104.7360(10)
_cell_angle_gamma 90.00
_cell_formula_units_Z 4
_cell_length_a 13.1806(13)
_cell_length_b 18.9875(19)
_cell_length_c 13.5282(13)
_cell_measurement_reflns_used 3239
_cell_measurement_temperature 293(2)
_cell_measurement_theta_max 26.05
_cell_measurement_theta_min 3.01
_cell_volume 3274.3(6)
_computing_cell_refinement 'SMART (Bruker, 1998)'
_computing_data_collection 'SMART (Bruker, 1998)'
_computing_data_reduction 'SAINT (Bruker, 1998)'
_computing_molecular_graphics 'SHELXTL (Bruker, 1998)'
_computing_publication_material 'SHELXTL (Bruker, 1998)'
_computing_structure_refinement 'SHELXL97 (Sheldrick, 2008)'
_computing_structure_solution 'SHELXS97 (Sheldrick, 2008)'
_diffrn_ambient_temperature 293(2)
_diffrn_measured_fraction_theta_full 1.000
_diffrn_measured_fraction_theta_max 0.998
_diffrn_measurement_device_type 'Bruker APEX CCD area detector'
_diffrn_measurement_method '\f and \w scans'
_diffrn_radiation_monochromator graphite
_diffrn_radiation_source 'fine-focus sealed tube'
_diffrn_radiation_type MoK\a
_diffrn_radiation_wavelength 0.71073
_diffrn_reflns_av_R_equivalents 0.0194
_diffrn_reflns_av_sigmaI/netI 0.0221
_diffrn_reflns_limit_h_max 15
_diffrn_reflns_limit_h_min -16
_diffrn_reflns_limit_k_max 14
_diffrn_reflns_limit_k_min -23
_diffrn_reflns_limit_l_max 16
_diffrn_reflns_limit_l_min -15
_diffrn_reflns_number 9111
_diffrn_reflns_theta_full 25.00
_diffrn_reflns_theta_max 26.05
_diffrn_reflns_theta_min 1.92
_diffrn_standards_decay_% 0
_diffrn_standards_interval_count 0
_diffrn_standards_interval_time 0
_diffrn_standards_number 0
_exptl_absorpt_coefficient_mu 0.976
_exptl_absorpt_correction_T_max 0.62
_exptl_absorpt_correction_T_min 0.45
_exptl_absorpt_correction_type multi-scan
_exptl_absorpt_process_details 'SADABS (Sheldrick 1996)'
_exptl_crystal_colour yellow
_exptl_crystal_density_diffrn 1.617
_exptl_crystal_density_method 'not measured'
_exptl_crystal_description block
_exptl_crystal_F_000 1616
_exptl_crystal_size_max 0.23
_exptl_crystal_size_mid 0.19
_exptl_crystal_size_min 0.17
_refine_diff_density_max 0.900
_refine_diff_density_min -0.746
_refine_diff_density_rms 0.091
_refine_ls_extinction_method none
_refine_ls_goodness_of_fit_ref 1.111
_refine_ls_hydrogen_treatment mixed
_refine_ls_matrix_type full
_refine_ls_number_parameters 275
_refine_ls_number_reflns 3239
_refine_ls_number_restraints 12
_refine_ls_restrained_S_all 1.109
_refine_ls_R_factor_all 0.0540
_refine_ls_R_factor_gt 0.0473
_refine_ls_shift/su_max 0.005
_refine_ls_shift/su_mean 0.000
_refine_ls_structure_factor_coef Fsqd
_refine_ls_weighting_details 'calc w=1/[\s^2^(Fo^2^)+(0.0857P)^2^+6.0522P] where P=(Fo^2^+2Fc^2^)/3'
_refine_ls_weighting_scheme calc
_refine_ls_wR_factor_gt 0.1430
_refine_ls_wR_factor_ref 0.1490
_reflns_number_gt 2813
_reflns_number_total 3239
_reflns_threshold_expression I>2\s(I)
_cod_data_source_file 1267-2749.cff
_cod_data_source_block wang4
_cod_original_sg_symbol_H-M 'C 2/c'
_cod_database_code 8102537

loop_
_symmetry_equiv_pos_as_xyz
'x, y, z'
'-x, y, -z+1/2'
'x+1/2, y+1/2, z'
'-x+1/2, y+1/2, -z+1/2'
'-x, -y, -z'
'x, -y, z-1/2'
'-x+1/2, -y+1/2, -z'
'x+1/2, -y+1/2, z-1/2'

loop_
_atom_site_label
_atom_site_type_symbol
_atom_site_fract_x
_atom_site_fract_y
_atom_site_fract_z
_atom_site_U_iso_or_equiv
_atom_site_adp_type
_atom_site_occupancy
_atom_site_symmetry_multiplicity
_atom_site_calc_flag
_atom_site_refinement_flags
_atom_site_disorder_assembly
_atom_site_disorder_group
C1 C -0.2489(2) 0.19474(16) 0.1789(2) 0.0339(7) Uani 1 1 d . . .
H1 H -0.2459 0.2088 0.2454 0.041 Uiso 1 1 calc R . .
C2 C -0.3445(2) 0.19966(17) 0.1057(2) 0.0344(7) Uani 1 1 d . . .
H2 H -0.4041 0.2156 0.1237 0.041 Uiso 1 1 calc R . .
C3 C -0.3498(2) 0.18071(15) 0.0066(2) 0.0318(6) Uani 1 1 d . . .
H3 H -0.4128 0.1842 -0.0433 0.038 Uiso 1 1 calc R . .
C4 C -0.2592(2) 0.15604(14) -0.0188(2) 0.0274(6) Uani 1 1 d . . .
C5 C -0.1665(2) 0.15119(15) 0.0601(2) 0.0276(6) Uani 1 1 d . . .
C6 C -0.0695(2) 0.12513(15) 0.0403(2) 0.0276(6) Uani 1 1 d . . .
C7 C 0.1039(2) 0.09305(18) 0.1075(3) 0.0388(7) Uani 1 1 d . . .
H7 H 0.1614 0.0884 0.1635 0.047 Uiso 1 1 calc R . .
C8 C 0.1128(2) 0.07027(19) 0.0121(3) 0.0408(8) Uani 1 1 d . . .
H8 H 0.1753 0.0505 0.0053 0.049 Uiso 1 1 calc R . .
C9 C 0.0292(2) 0.07712(18) -0.0715(2) 0.0379(7) Uani 1 1 d . . .
H9 H 0.0349 0.0636 -0.1359 0.046 Uiso 1 1 calc R . .
C10 C -0.0655(2) 0.10500(16) -0.0583(2) 0.0306(6) Uani 1 1 d . . .
C11 C -0.1596(2) 0.11353(16) -0.1383(2) 0.0314(6) Uani 1 1 d . . .
C12 C -0.2523(2) 0.13709(15) -0.1193(2) 0.0290(6) Uani 1 1 d . . .
C13 C -0.2749(2) 0.11995(18) -0.2785(2) 0.0366(7) Uani 1 1 d . . .
C14 C -0.3258(2) 0.1109(2) -0.3890(2) 0.0439(8) Uani 1 1 d . A .
C15 C -0.3493(3) 0.0434(3) -0.4299(3) 0.0552(10) Uani 1 1 d . . .
C16 C -0.3918(12) 0.0433(6) -0.5389(11) 0.041(3) Uani 0.50 1 d P A 1
H16 H -0.4109 0.0005 -0.5720 0.049 Uiso 0.50 1 calc PR A 1
C17 C -0.4054(5) 0.1053(6) -0.5974(6) 0.0378(16) Uani 0.50 1 d P A 1
H17 H -0.4324 0.1015 -0.6677 0.045 Uiso 0.50 1 calc PR A 1
C18 C -0.3808(6) 0.1724(5) -0.5559(6) 0.0411(18) Uani 0.50 1 d P A 1
H18 H -0.3878 0.2142 -0.5927 0.049 Uiso 0.50 1 calc PR A 1
C19 C -0.3471(4) 0.1667(3) -0.4587(3) 0.0687(14) Uani 1 1 d . . .
N1 N -0.1620(2) 0.17094(12) 0.15799(19) 0.0297(5) Uani 1 1 d . . .
N2 N 0.01630(19) 0.12113(13) 0.12140(19) 0.0314(5) Uani 1 1 d . . .
N3 N -0.1735(2) 0.10275(16) -0.2412(2) 0.0398(6) Uani 1 1 d . . .
N4 N -0.32792(19) 0.14096(14) -0.21055(19) 0.0318(5) Uani 1 1 d . . .
O1W O 0.0000 0.27661(17) 0.2500 0.0416(8) Uani 1 2 d S . .
O2W O 0.0000 0.2119(3) -0.2500 0.0624(11) Uani 1 2 d S . .
F1 F -0.3339(2) 0.23758(9) -0.42595(16) 0.0531(6) Uani 1 1 d . A .
Cl1 Cl -0.32879(11) -0.02331(6) -0.35418(11) 0.0802(4) Uani 1 1 d . A .
Zn1 Zn 0.0000 0.17259(3) 0.2500 0.03159(19) Uani 1 2 d S . .
C18' C -0.3894(8) 0.1418(7) -0.5698(8) 0.046(3) Uani 0.50 1 d PU A 2
H18' H -0.4051 0.1754 -0.6215 0.055 Uiso 0.50 1 calc PR A 2
C17' C -0.4053(8) 0.0698(7) -0.5966(10) 0.051(3) Uani 0.50 1 d PU A 2
H17' H -0.4301 0.0588 -0.6655 0.061 Uiso 0.50 1 calc PR A 2
C16' C -0.3864(14) 0.0139(7) -0.5266(14) 0.057(3) Uani 0.50 1 d P A 2
H16' H -0.3966 -0.0337 -0.5418 0.068 Uiso 0.50 1 calc PR A 2
HW11 H -0.061(4) 0.308(3) 0.241(4) 0.085 Uiso 1 1 d . . .
HW21 H 0.047(4) 0.183(2) -0.240(5) 0.079(18) Uiso 1 1 d . . .

loop_
_atom_site_aniso_label
_atom_site_aniso_U_11
_atom_site_aniso_U_22
_atom_site_aniso_U_33
_atom_site_aniso_U_23
_atom_site_aniso_U_13
_atom_site_aniso_U_12
C1 0.0347(16) 0.0358(16) 0.0320(15) -0.0056(12) 0.0099(13) -0.0018(13)
C2 0.0300(15) 0.0348(16) 0.0408(17) -0.0042(13) 0.0133(13) 0.0008(12)
C3 0.0243(14) 0.0347(16) 0.0352(16) -0.0013(12) 0.0054(12) -0.0003(11)
C4 0.0261(14) 0.0251(13) 0.0310(15) 0.0012(11) 0.0068(11) 0.0000(11)
C5 0.0271(14) 0.0266(13) 0.0296(14) 0.0000(11) 0.0078(11) -0.0020(11)
C6 0.0236(13) 0.0288(14) 0.0299(14) 0.0027(11) 0.0057(11) -0.0003(11)
C7 0.0250(15) 0.0502(19) 0.0381(17) 0.0002(14) 0.0021(12) 0.0050(13)
C8 0.0265(15) 0.054(2) 0.0428(18) 0.0002(15) 0.0102(13) 0.0100(14)
C9 0.0311(16) 0.0492(19) 0.0349(16) 0.0007(14) 0.0109(13) 0.0048(13)
C10 0.0259(14) 0.0351(15) 0.0313(15) 0.0033(12) 0.0080(12) 0.0020(11)
C11 0.0281(15) 0.0392(16) 0.0274(14) 0.0020(12) 0.0078(12) 0.0037(12)
C12 0.0264(14) 0.0313(14) 0.0291(14) 0.0030(11) 0.0069(11) 0.0020(11)
C13 0.0311(15) 0.0477(18) 0.0297(16) 0.0025(13) 0.0055(12) 0.0047(13)
C14 0.0281(16) 0.074(2) 0.0297(16) 0.0007(16) 0.0064(13) 0.0114(15)
C15 0.0317(18) 0.089(3) 0.042(2) -0.012(2) 0.0041(15) -0.0024(18)
C16 0.039(5) 0.043(6) 0.037(6) -0.003(6) 0.002(4) -0.007(6)
C17 0.030(4) 0.047(5) 0.029(3) 0.007(4) -0.006(2) -0.005(3)
C18 0.046(4) 0.042(5) 0.030(4) -0.001(3) 0.001(3) -0.003(3)
C19 0.048(2) 0.115(4) 0.045(2) 0.026(2) 0.0160(19) 0.028(2)
N1 0.0284(13) 0.0312(13) 0.0295(13) -0.0025(10) 0.0072(10) -0.0024(9)
N2 0.0256(12) 0.0353(13) 0.0316(13) -0.0004(10) 0.0042(10) 0.0006(10)
N3 0.0308(13) 0.0588(18) 0.0295(13) 0.0012(12) 0.0073(11) 0.0089(12)
N4 0.0275(12) 0.0374(14) 0.0290(12) 0.0010(10) 0.0044(10) 0.0039(10)
O1W 0.0257(15) 0.0317(16) 0.062(2) 0.000 0.0014(14) 0.000
O2W 0.070(3) 0.053(3) 0.072(3) 0.000 0.032(2) 0.000
F1 0.1035(18) 0.0186(9) 0.0430(11) 0.0013(8) 0.0292(12) -0.0001(10)
Cl1 0.0873(9) 0.0555(7) 0.0875(9) -0.0045(6) 0.0034(7) -0.0014(6)
Zn1 0.0274(3) 0.0372(3) 0.0280(3) 0.000 0.00325(19) 0.000
C18' 0.046(3) 0.046(3) 0.046(3) 0.0004(10) 0.0113(12) 0.0004(10)
C17' 0.051(3) 0.052(3) 0.051(3) -0.0001(10) 0.0127(12) 0.0001(10)
C16' 0.048(5) 0.070(9) 0.048(6) -0.005(8) 0.002(4) 0.000(8)

loop_
_atom_type_symbol
_atom_type_description
_atom_type_scat_dispersion_real
_atom_type_scat_dispersion_imag
_atom_type_scat_source
C C 0.0033 0.0016 'International Tables Vol C Tables 4.2.6.8 and 6.1.1.4'
H H 0.0000 0.0000 'International Tables Vol C Tables 4.2.6.8 and 6.1.1.4'
N N 0.0061 0.0033 'International Tables Vol C Tables 4.2.6.8 and 6.1.1.4'
O O 0.0106 0.0060 'International Tables Vol C Tables 4.2.6.8 and 6.1.1.4'
F F 0.0171 0.0103 'International Tables Vol C Tables 4.2.6.8 and 6.1.1.4'
Cl Cl 0.1484 0.1585 'International Tables Vol C Tables 4.2.6.8 and 6.1.1.4'
Zn Zn 0.2839 1.4301 'International Tables Vol C Tables 4.2.6.8 and 6.1.1.4'

loop_
_geom_angle_atom_site_label_1
_geom_angle_atom_site_label_2
_geom_angle_atom_site_label_3
_geom_angle
_geom_angle_site_symmetry_1
_geom_angle_site_symmetry_3
_geom_angle_publ_flag
N1 C1 C2 123.0(3) . . ?
N1 C1 H1 118.5 . . ?
C2 C1 H1 118.5 . . ?
C3 C2 C1 119.2(3) . . ?
C3 C2 H2 120.4 . . ?
C1 C2 H2 120.4 . . ?
C2 C3 C4 119.5(3) . . ?
C2 C3 H3 120.3 . . ?
C4 C3 H3 120.3 . . ?
C3 C4 C5 117.6(3) . . ?
C3 C4 C12 125.4(3) . . ?
C5 C4 C12 116.9(3) . . ?
N1 C5 C4 122.3(3) . . ?
N1 C5 C6 116.7(3) . . ?
C4 C5 C6 121.0(3) . . ?
N2 C6 C10 121.7(3) . . ?
N2 C6 C5 117.3(3) . . ?
C10 C6 C5 121.0(3) . . ?
N2 C7 C8 122.5(3) . . ?
N2 C7 H7 118.7 . . ?
C8 C7 H7 118.7 . . ?
C9 C8 C7 119.7(3) . . ?
C9 C8 H8 120.2 . . ?
C7 C8 H8 120.2 . . ?
C8 C9 C10 119.0(3) . . ?
C8 C9 H9 120.5 . . ?
C10 C9 H9 120.5 . . ?
C6 C10 C9 118.2(3) . . ?
C6 C10 C11 116.9(3) . . ?
C9 C10 C11 124.9(3) . . ?
N3 C11 C12 109.9(3) . . ?
N3 C11 C10 127.9(3) . . ?
C12 C11 C10 122.2(3) . . ?
N4 C12 C11 108.8(3) . . ?
N4 C12 C4 129.2(3) . . ?
C11 C12 C4 121.9(3) . . ?
N3 C13 N4 117.0(3) . . ?
N3 C13 C14 120.1(3) . . ?
N4 C13 C14 122.7(3) . . ?
C15 C14 C19 116.2(4) . . ?
C15 C14 C13 120.2(3) . . ?
C19 C14 C13 123.5(4) . . ?
C16' C15 C14 136.9(7) . . ?
C16' C15 C16 23.7(5) . . ?
C14 C15 C16 113.4(6) . . ?
C16' C15 Cl1 104.0(7) . . ?
C14 C15 Cl1 119.0(3) . . ?
C16 C15 Cl1 127.6(6) . . ?
C17 C16 C15 122.4(10) . . ?
C17 C16 H16 118.8 . . ?
C15 C16 H16 118.8 . . ?
C18 C17 C16 123.7(9) . . ?
C18 C17 H17 118.1 . . ?
C16 C17 H17 118.1 . . ?
C19 C18 C17 108.7(7) . . ?
C19 C18 H18 125.7 . . ?
C17 C18 H18 125.7 . . ?
C18 C19 C14 135.5(7) . . ?
C18 C19 F1 103.0(6) . . ?
C14 C19 F1 121.5(4) . . ?
C18 C19 C18' 22.8(5) . . ?
C14 C19 C18' 112.7(6) . . ?
F1 C19 C18' 125.7(6) . . ?
C1 N1 C5 118.3(3) . . ?
C1 N1 Zn1 130.3(2) . . ?
C5 N1 Zn1 110.64(19) . . ?
C7 N2 C6 118.8(3) . . ?
C7 N2 Zn1 126.4(2) . . ?
C6 N2 Zn1 114.26(19) . . ?
C13 N3 C11 102.0(3) . . ?
C13 N4 C12 102.3(2) . . ?
Zn1 O1W HW11 127(3) . . ?
O1W Zn1 N2 118.41(7) . . ?
O1W Zn1 N2 118.41(7) . 2 ?
N2 Zn1 N2 123.17(14) . 2 ?
O1W Zn1 N1 90.82(6) . . ?
N2 Zn1 N1 78.93(9) . . ?
N2 Zn1 N1 100.27(9) 2 . ?
O1W Zn1 N1 90.82(6) . 2 ?
N2 Zn1 N1 100.27(9) . 2 ?
N2 Zn1 N1 78.93(9) 2 2 ?
N1 Zn1 N1 178.35(13) . 2 ?
C17' C18' C19 122.7(10) . . ?
C17' C18' H18' 118.7 . . ?
C19 C18' H18' 118.7 . . ?
C16' C17' C18' 124.6(12) . . ?
C16' C17' H17' 117.7 . . ?
C18' C17' H17' 117.7 . . ?
C15 C16' C17' 106.8(11) . . ?
C15 C16' H16' 126.6 . . ?
C17' C16' H16' 126.6 . . ?

loop_
_geom_bond_atom_site_label_1
_geom_bond_atom_site_label_2
_geom_bond_distance
_geom_bond_site_symmetry_2
_geom_bond_publ_flag
C1 N1 1.327(4) . ?
C1 C2 1.393(4) . ?
C1 H1 0.9300 . ?
C2 C3 1.372(4) . ?
C2 H2 0.9300 . ?
C3 C4 1.405(4) . ?
C3 H3 0.9300 . ?
C4 C5 1.406(4) . ?
C4 C12 1.431(4) . ?
C5 N1 1.363(4) . ?
C5 C6 1.457(4) . ?
C6 N2 1.363(4) . ?
C6 C10 1.403(4) . ?
C7 N2 1.328(4) . ?
C7 C8 1.394(5) . ?
C7 H7 0.9300 . ?
C8 C9 1.370(4) . ?
C8 H8 0.9300 . ?
C9 C10 1.408(4) . ?
C9 H9 0.9300 . ?
C10 C11 1.432(4) . ?
C11 N3 1.373(4) . ?
C11 C12 1.385(4) . ?
C12 N4 1.377(4) . ?
C13 N3 1.343(4) . ?
C13 N4 1.349(4) . ?
C13 C14 1.486(4) . ?
C14 C15 1.397(6) . ?
C14 C19 1.399(6) . ?
C15 C16' 1.392(18) . ?
C15 C16 1.438(15) . ?
C15 Cl1 1.609(5) . ?
C16 C17 1.405(13) . ?
C16 H16 0.9300 . ?
C17 C18 1.396(12) . ?
C17 H17 0.9300 . ?
C18 C19 1.281(9) . ?
C18 H18 0.9300 . ?
C19 F1 1.414(6) . ?
C19 C18' 1.538(13) . ?
N1 Zn1 2.181(3) . ?
N2 Zn1 2.054(3) . ?
O1W Zn1 1.975(3) . ?
O1W HW11 0.99(5) . ?
O2W HW21 0.80(5) . ?
Zn1 N2 2.054(3) 2 ?
Zn1 N1 2.181(3) 2 ?
C18' C17' 1.417(14) . ?
C18' H18' 0.9300 . ?
C17' C16' 1.402(16) . ?
C17' H17' 0.9300 . ?
C16' H16' 0.9300 . ?

loop_
_geom_hbond_atom_site_label_D
_geom_hbond_atom_site_label_H
_geom_hbond_atom_site_label_A
_geom_hbond_distance_DH
_geom_hbond_distance_HA
_geom_hbond_distance_DA
_geom_hbond_angle_DHA
_geom_hbond_site_symmetry_A
O1W HW11 N4 0.99(5) 1.71(5) 2.695(3) 173(5) 7_455
O2W HW21 N3 0.80(5) 2.33(5) 3.111(4) 165(6) 2_554
